data_7135349
loop_
_publ_author_name
'Kukreja, Sonali'
'Yadav, Abhishek Kumar'
'Dharavath, Srinivas'

_publ_section_title
;
 4,5-Diazido-6-nitropyridazin-3(2<i>H</i>)-one: a versatile nitrogen-rich
 compound for multifaceted energetic applications.
;
_journal_issue 17
_journal_name_full 'Chemical communications (Cambridge, England)'
_journal_page_first 4986
_journal_page_last 4990
_journal_paper_doi 10.1039/d6cc00109b
_journal_volume 62
_journal_year 2026
_chemical_formula_moiety '2(C4 H N9 O3)'
_chemical_formula_sum 'C8 H2 N18 O6'
_chemical_formula_weight 446.28
_space_group_crystal_system triclinic
_space_group_IT_number 2
_space_group_name_Hall '-P 1'
_space_group_name_H-M_alt 'P -1'
_atom_sites_solution_hydrogens geom
_atom_sites_solution_primary iterative
_audit_creation_date 2025-08-05
_audit_creation_method
;
Olex2 1.3
(compiled 2020.11.12 svn.r5f609507 for OlexSys, GUI svn.r6272)
;
_audit_update_record
;
2025-08-05 deposited with the CCDC.	2026-02-05 downloaded from the CCDC.
;
_cell_angle_alpha 105.371(9)
_cell_angle_beta 96.160(10)
_cell_angle_gamma 97.443(10)
_cell_formula_units_Z 2
_cell_length_a 6.479(3)
_cell_length_b 11.334(5)
_cell_length_c 11.614(5)
_cell_measurement_reflns_used 3343
_cell_measurement_temperature 100
_cell_measurement_theta_max 28.46
_cell_measurement_theta_min 2.23
_cell_volume 806.4(6)
_computing_cell_refinement 'SAINT V8.40B (?, 2016)'
_computing_data_reduction 'SAINT V8.40B (?, 2016)'
_computing_molecular_graphics 'Olex2 1.3 (Dolomanov et al., 2009)'
_computing_publication_material 'Olex2 1.3 (Dolomanov et al., 2009)'
_computing_structure_refinement 'SHELXL 2018/3 (Sheldrick, 2015)'
_computing_structure_solution 'olex2.solve 1.3 (Bourhis et al., 2015)'
_diffrn_ambient_temperature 100
_diffrn_measured_fraction_theta_full 0.999
_diffrn_measured_fraction_theta_max 0.971
_diffrn_measurement_device_type 'Bruker APEX-II CCD'
_diffrn_measurement_method '\f and \w scans'
_diffrn_radiation_type MoK\a
_diffrn_radiation_wavelength 0.71073
_diffrn_reflns_av_R_equivalents 0.0711
_diffrn_reflns_av_unetI/netI 0.0827
_diffrn_reflns_Laue_measured_fraction_full 0.999
_diffrn_reflns_Laue_measured_fraction_max 0.971
_diffrn_reflns_limit_h_max 8
_diffrn_reflns_limit_h_min -8
_diffrn_reflns_limit_k_max 15
_diffrn_reflns_limit_k_min -15
_diffrn_reflns_limit_l_max 15
_diffrn_reflns_limit_l_min -15
_diffrn_reflns_number 11044
_diffrn_reflns_point_group_measured_fraction_full 0.999
_diffrn_reflns_point_group_measured_fraction_max 0.971
_diffrn_reflns_theta_full 25.242
_diffrn_reflns_theta_max 28.842
_diffrn_reflns_theta_min 2.233
_diffrn_source_current 0.0
_diffrn_source_power 0.0
_diffrn_source_voltage 0.0
_diffrn_standards_number 0
_exptl_absorpt_coefficient_mu 0.159
_exptl_absorpt_correction_T_max 0.7457
_exptl_absorpt_correction_T_min 0.4412
_exptl_absorpt_correction_type none
_exptl_absorpt_process_details
;
SADABS-2016/2 (Bruker,2016/2) was used for absorption correction.
wR2(int) was 0.1593 before and 0.0806 after correction.
The Ratio of minimum to maximum transmission is 0.5917.
The \l/2 correction factor is Not present.
;
_exptl_crystal_colour 'metallic brownish brown'
_exptl_crystal_colour_lustre metallic
_exptl_crystal_colour_modifier brownish
_exptl_crystal_colour_primary brown
_exptl_crystal_density_diffrn 1.838
_exptl_crystal_description needle
_exptl_crystal_F_000 448
_exptl_crystal_size_max 0.13
_exptl_crystal_size_mid 0.12
_exptl_crystal_size_min 0.11
_refine_diff_density_max 0.441
_refine_diff_density_min -0.503
_refine_diff_density_rms 0.095
_refine_ls_extinction_method none
_refine_ls_goodness_of_fit_ref 1.023
_refine_ls_hydrogen_treatment constr
_refine_ls_matrix_type full
_refine_ls_number_parameters 289
_refine_ls_number_reflns 4101
_refine_ls_number_restraints 0
_refine_ls_restrained_S_all 1.023
_refine_ls_R_factor_all 0.1084
_refine_ls_R_factor_gt 0.0645
_refine_ls_shift/su_max 0.000
_refine_ls_shift/su_mean 0.000
_refine_ls_structure_factor_coef Fsqd
_refine_ls_weighting_details 'w=1/[\s^2^(Fo^2^)+(0.0709P)^2^+0.8938P] where P=(Fo^2^+2Fc^2^)/3'
_refine_ls_weighting_scheme calc
_refine_ls_wR_factor_gt 0.1486
_refine_ls_wR_factor_ref 0.1730
_reflns_Friedel_coverage 0.000
_reflns_number_gt 2773
_reflns_number_total 4101
_reflns_threshold_expression 'I > 2\s(I)'
_cod_data_source_file d6cc00109b2.cif
_cod_data_source_block 7mara_o_0m_a
_cod_depositor_comments 'Adding full bibliography for 7135349.cif.'
_cod_database_code 7135349
_shelx_shelxl_version_number 2018/3
_shelx_space_group_comment
;
The symmetry employed for this shelxl refinement is uniquely defined
by the following loop, which should always be used as a source of
symmetry information in preference to the above space-group names.
They are only intended as comments.
;
_shelx_estimated_absorpt_t_max 0.983
_shelx_estimated_absorpt_t_min 0.980
_olex2_refinement_description
;
1. Fixed Uiso
 At 1.2 times of:
  All N(H) groups
2.a Aromatic/amide H refined with riding coordinates:
 N1(H1), N009(H009)
;
_olex2_submission_special_instructions 'No special instructions were received'

loop_
_space_group_symop_operation_xyz
'x, y, z'
'-x, -y, -z'

loop_
_atom_site_label
_atom_site_type_symbol
_atom_site_fract_x
_atom_site_fract_y
_atom_site_fract_z
_atom_site_U_iso_or_equiv
_atom_site_adp_type
_atom_site_occupancy
_atom_site_site_symmetry_order
_atom_site_calc_flag
_atom_site_refinement_flags_posn
_atom_site_refinement_flags_adp
_atom_site_refinement_flags_occupancy
_atom_site_disorder_assembly
_atom_site_disorder_group
O1 O 0.2678(3) 0.07463(18) -0.00224(18) 0.0200(4) Uani 1 1 d . . . . .
O002 O 0.4515(3) 0.34342(17) 0.90301(18) 0.0202(4) Uani 1 1 d . . . . .
O3 O 0.3222(3) 0.2160(2) 0.54818(19) 0.0269(5) Uani 1 1 d . . . . .
O004 O -0.3209(3) 0.5875(2) 0.8555(2) 0.0291(5) Uani 1 1 d . . . . .
N8 N 0.6657(4) 0.1929(2) 0.0531(2) 0.0167(5) Uani 1 1 d . . . . .
O2 O 0.0251(3) 0.2668(2) 0.4911(2) 0.0326(5) Uani 1 1 d . . . . .
O007 O -0.3215(4) 0.4914(2) 0.6680(2) 0.0348(6) Uani 1 1 d . . . . .
N1 N 0.0888(4) 0.0823(2) 0.1563(2) 0.0193(5) Uani 1 1 d . . . . .
H1 H -0.019183 0.034073 0.105912 0.023 Uiso 1 1 calc R U . . .
N009 N 0.2480(3) 0.4936(2) 0.9124(2) 0.0171(5) Uani 1 1 d . . . . .
H009 H 0.351641 0.546866 0.961984 0.021 Uiso 1 1 calc R U . . .
N7 N 0.6366(4) 0.2227(2) 0.1606(2) 0.0196(5) Uani 1 1 d . . . . .
N3 N 0.1889(4) 0.2275(2) 0.4721(2) 0.0200(5) Uani 1 1 d . . . . .
N00C N 0.2783(4) 0.1204(2) 0.7567(2) 0.0182(5) Uani 1 1 d . . . . .
N00D N 0.0737(4) 0.5379(2) 0.8850(2) 0.0176(5) Uani 1 1 d . . . . .
N5 N 0.7080(4) 0.3809(2) 0.3822(2) 0.0223(5) Uani 1 1 d . . . . .
N4 N 0.5732(4) 0.3064(2) 0.4079(2) 0.0221(5) Uani 1 1 d . . . . .
N2 N 0.0630(4) 0.1189(2) 0.2725(2) 0.0187(5) Uani 1 1 d . . . . .
N00H N -0.2558(4) 0.5158(2) 0.7744(2) 0.0208(5) Uani 1 1 d . . . . .
N00I N -0.2518(4) 0.1575(2) 0.6161(2) 0.0224(5) Uani 1 1 d . . . . .
N00J N -0.2598(4) 0.2597(2) 0.6887(2) 0.0207(5) Uani 1 1 d . . . . .
N00K N 0.1061(4) 0.1606(2) 0.7532(2) 0.0195(5) Uani 1 1 d . . . . .
N9 N 0.7324(4) 0.1782(2) -0.0339(2) 0.0226(5) Uani 1 1 d . . . . .
N00M N 0.4085(4) 0.0640(2) 0.7493(2) 0.0227(5) Uani 1 1 d . . . . .
N00N N -0.2760(4) 0.0656(3) 0.5454(3) 0.0347(7) Uani 1 1 d . . . . .
C3 C 0.4221(4) 0.2290(2) 0.3128(2) 0.0175(6) Uani 1 1 d . . . . .
N6 N 0.8371(5) 0.4549(3) 0.3783(2) 0.0358(7) Uani 1 1 d . . . . .
C2 C 0.4429(4) 0.1883(2) 0.1937(3) 0.0178(6) Uani 1 1 d . . . . .
C00R C -0.0746(4) 0.3299(2) 0.7594(2) 0.0170(5) Uani 1 1 d . . . . .
C00S C 0.2820(4) 0.3734(2) 0.8714(2) 0.0170(5) Uani 1 1 d . . . . .
C4 C 0.2248(4) 0.1887(2) 0.3453(3) 0.0181(6) Uani 1 1 d . . . . .
C1 C 0.2657(4) 0.1117(2) 0.1069(2) 0.0163(5) Uani 1 1 d . . . . .
C00V C 0.1059(4) 0.2877(2) 0.7928(2) 0.0167(5) Uani 1 1 d . . . . .
C00W C -0.0756(4) 0.4585(2) 0.8100(2) 0.0169(5) Uani 1 1 d . . . . .

loop_
_atom_site_aniso_label
_atom_site_aniso_U_11
_atom_site_aniso_U_22
_atom_site_aniso_U_33
_atom_site_aniso_U_23
_atom_site_aniso_U_13
_atom_site_aniso_U_12
O1 0.0219(10) 0.0176(10) 0.0226(11) 0.0111(8) 0.0021(8) 0.0004(8)
O002 0.0200(10) 0.0147(9) 0.0274(11) 0.0080(8) -0.0001(8) 0.0069(8)
O3 0.0271(11) 0.0341(12) 0.0242(11) 0.0167(9) 0.0010(9) 0.0063(9)
O004 0.0331(12) 0.0261(12) 0.0405(13) 0.0210(10) 0.0157(10) 0.0175(10)
N8 0.0185(12) 0.0100(10) 0.0245(13) 0.0105(9) 0.0006(10) 0.0027(9)
O2 0.0266(12) 0.0420(14) 0.0327(13) 0.0106(11) 0.0086(10) 0.0150(10)
O007 0.0383(14) 0.0314(13) 0.0343(13) 0.0109(10) -0.0104(10) 0.0135(10)
N1 0.0211(12) 0.0168(11) 0.0207(12) 0.0096(9) 0.0006(9) -0.0006(9)
N009 0.0142(11) 0.0115(11) 0.0273(13) 0.0088(9) 0.0009(9) 0.0028(9)
N7 0.0178(12) 0.0191(12) 0.0233(13) 0.0096(10) 0.0016(9) 0.0012(9)
N3 0.0194(12) 0.0185(12) 0.0240(13) 0.0109(10) 0.0023(10) 0.0007(9)
N00C 0.0243(13) 0.0118(11) 0.0211(12) 0.0107(9) 0.0024(9) 0.0007(9)
N00D 0.0174(11) 0.0159(11) 0.0255(13) 0.0141(10) 0.0038(9) 0.0063(9)
N5 0.0242(13) 0.0235(13) 0.0194(12) 0.0101(10) -0.0008(10) 0.0001(10)
N4 0.0218(12) 0.0226(13) 0.0227(13) 0.0114(10) 0.0011(10) -0.0020(10)
N2 0.0206(12) 0.0158(11) 0.0226(12) 0.0105(10) 0.0030(9) 0.0024(9)
N00H 0.0205(12) 0.0161(12) 0.0303(14) 0.0133(10) 0.0027(10) 0.0059(9)
N00I 0.0183(12) 0.0194(13) 0.0293(14) 0.0097(11) -0.0014(10) 0.0005(10)
N00J 0.0192(12) 0.0160(12) 0.0266(13) 0.0059(10) 0.0018(10) 0.0029(9)
N00K 0.0168(11) 0.0130(11) 0.0327(14) 0.0127(10) 0.0022(10) 0.0044(9)
N9 0.0252(13) 0.0184(12) 0.0289(14) 0.0135(10) 0.0059(11) 0.0042(10)
N00M 0.0243(13) 0.0154(12) 0.0327(14) 0.0124(10) 0.0040(10) 0.0068(10)
N00N 0.0255(14) 0.0269(15) 0.0446(18) 0.0025(13) -0.0033(12) 0.0020(12)
C3 0.0179(13) 0.0153(13) 0.0235(15) 0.0123(11) 0.0022(11) 0.0048(10)
N6 0.0399(17) 0.0352(16) 0.0287(15) 0.0128(13) 0.0015(12) -0.0116(14)
C2 0.0158(13) 0.0145(13) 0.0270(15) 0.0124(11) 0.0004(11) 0.0048(10)
C00R 0.0176(13) 0.0161(13) 0.0202(14) 0.0102(11) 0.0038(10) 0.0021(10)
C00S 0.0192(13) 0.0138(13) 0.0227(14) 0.0111(11) 0.0047(11) 0.0053(10)
C4 0.0209(14) 0.0134(13) 0.0246(15) 0.0132(11) 0.0028(11) 0.0040(10)
C1 0.0179(13) 0.0118(12) 0.0234(14) 0.0122(11) 0.0010(11) 0.0044(10)
C00V 0.0213(14) 0.0112(12) 0.0210(14) 0.0095(10) 0.0044(11) 0.0035(10)
C00W 0.0158(13) 0.0177(13) 0.0224(14) 0.0127(11) 0.0037(10) 0.0062(10)

loop_
_atom_type_symbol
_atom_type_description
_atom_type_scat_dispersion_real
_atom_type_scat_dispersion_imag
_atom_type_scat_source
C C 0.0033 0.0016 'International Tables Vol C Tables 4.2.6.8 and 6.1.1.4'
H H 0.0000 0.0000 'International Tables Vol C Tables 4.2.6.8 and 6.1.1.4'
N N 0.0061 0.0033 'International Tables Vol C Tables 4.2.6.8 and 6.1.1.4'
O O 0.0106 0.0060 'International Tables Vol C Tables 4.2.6.8 and 6.1.1.4'

loop_
_geom_angle_atom_site_label_1
_geom_angle_atom_site_label_2
_geom_angle_atom_site_label_3
_geom_angle
_geom_angle_site_symmetry_1
_geom_angle_site_symmetry_3
_geom_angle_publ_flag
N9 N8 N7 165.8(3) . . ?
N2 N1 H1 116.4 . . ?
N2 N1 C1 127.2(2) . . ?
C1 N1 H1 116.4 . . ?
N00D N009 H009 116.6 . . ?
N00D N009 C00S 126.7(2) . . ?
C00S N009 H009 116.6 . . ?
N8 N7 C2 121.4(2) . . ?
O3 N3 O2 125.6(3) . . ?
O3 N3 C4 117.5(2) . . ?
O2 N3 C4 116.9(2) . . ?
N00M N00C N00K 167.0(3) . . ?
C00W N00D N009 115.7(2) . . ?
N6 N5 N4 169.1(3) . . ?
N5 N4 C3 117.4(2) . . ?
C4 N2 N1 115.4(2) . . ?
O004 N00H C00W 116.8(2) . . ?
O007 N00H O004 125.5(3) . . ?
O007 N00H C00W 117.7(2) . . ?
N00N N00I N00J 169.4(3) . . ?
N00I N00J C00R 118.9(2) . . ?
N00C N00K C00V 119.4(2) . . ?
N4 C3 C4 115.8(2) . . ?
C2 C3 N4 127.6(2) . . ?
C2 C3 C4 116.6(3) . . ?
N7 C2 C1 122.6(2) . . ?
C3 C2 N7 117.5(2) . . ?
C3 C2 C1 119.9(2) . . ?
N00J C00R C00W 116.8(2) . . ?
C00V C00R N00J 127.4(2) . . ?
C00V C00R C00W 115.7(2) . . ?
O002 C00S N009 120.8(2) . . ?
O002 C00S C00V 124.1(2) . . ?
N009 C00S C00V 115.1(2) . . ?
N2 C4 N3 113.5(2) . . ?
N2 C4 C3 126.3(3) . . ?
C3 C4 N3 120.2(2) . . ?
O1 C1 N1 121.0(2) . . ?
O1 C1 C2 124.3(2) . . ?
N1 C1 C2 114.7(2) . . ?
N00K C00V C00S 122.5(2) . . ?
C00R C00V N00K 117.3(2) . . ?
C00R C00V C00S 120.2(2) . . ?
N00D C00W N00H 112.9(2) . . ?
N00D C00W C00R 126.6(2) . . ?
C00R C00W N00H 120.4(2) . . ?

loop_
_geom_bond_atom_site_label_1
_geom_bond_atom_site_label_2
_geom_bond_distance
_geom_bond_site_symmetry_2
_geom_bond_publ_flag
O1 C1 1.228(3) . ?
O002 C00S 1.238(3) . ?
O3 N3 1.212(3) . ?
O004 N00H 1.222(3) . ?
N8 N7 1.246(3) . ?
N8 N9 1.121(3) . ?
O2 N3 1.223(3) . ?
O007 N00H 1.208(3) . ?
N1 H1 0.8800 . ?
N1 N2 1.338(3) . ?
N1 C1 1.377(3) . ?
N009 H009 0.8800 . ?
N009 N00D 1.335(3) . ?
N009 C00S 1.374(3) . ?
N7 C2 1.389(3) . ?
N3 C4 1.474(4) . ?
N00C N00K 1.259(3) . ?
N00C N00M 1.120(3) . ?
N00D C00W 1.297(4) . ?
N5 N4 1.251(3) . ?
N5 N6 1.119(3) . ?
N4 C3 1.407(4) . ?
N2 C4 1.296(4) . ?
N00H C00W 1.480(3) . ?
N00I N00J 1.250(3) . ?
N00I N00N 1.123(4) . ?
N00J C00R 1.394(4) . ?
N00K C00V 1.392(3) . ?
C3 C2 1.365(4) . ?
C3 C4 1.424(4) . ?
C2 C1 1.455(4) . ?
C00R C00V 1.376(4) . ?
C00R C00W 1.421(4) . ?
C00S C00V 1.448(4) . ?

loop_
_geom_torsion_atom_site_label_1
_geom_torsion_atom_site_label_2
_geom_torsion_atom_site_label_3
_geom_torsion_atom_site_label_4
_geom_torsion
_geom_torsion_site_symmetry_1
_geom_torsion_site_symmetry_2
_geom_torsion_site_symmetry_3
_geom_torsion_site_symmetry_4
_geom_torsion_publ_flag
O002 C00S C00V N00K 5.2(4) . . . . ?
O002 C00S C00V C00R -178.1(3) . . . . ?
O3 N3 C4 N2 132.0(3) . . . . ?
O3 N3 C4 C3 -48.5(3) . . . . ?
O004 N00H C00W N00D -46.4(3) . . . . ?
O004 N00H C00W C00R 136.0(3) . . . . ?
N8 N7 C2 C3 -177.4(2) . . . . ?
N8 N7 C2 C1 2.7(4) . . . . ?
O2 N3 C4 N2 -47.0(3) . . . . ?
O2 N3 C4 C3 132.5(3) . . . . ?
O007 N00H C00W N00D 131.2(3) . . . . ?
O007 N00H C00W C00R -46.4(3) . . . . ?
N1 N2 C4 N3 179.6(2) . . . . ?
N1 N2 C4 C3 0.2(4) . . . . ?
N009 N00D C00W N00H -174.6(2) . . . . ?
N009 N00D C00W C00R 2.8(4) . . . . ?
N009 C00S C00V N00K -173.4(2) . . . . ?
N009 C00S C00V C00R 3.3(4) . . . . ?
N7 C2 C1 O1 -2.8(4) . . . . ?
N7 C2 C1 N1 177.3(2) . . . . ?
N00C N00K C00V C00R 163.7(2) . . . . ?
N00C N00K C00V C00S -19.6(4) . . . . ?
N00D N009 C00S O002 179.7(2) . . . . ?
N00D N009 C00S C00V -1.7(4) . . . . ?
N5 N4 C3 C2 27.5(4) . . . . ?
N5 N4 C3 C4 -152.5(3) . . . . ?
N4 C3 C2 N7 2.3(4) . . . . ?
N4 C3 C2 C1 -177.8(2) . . . . ?
N4 C3 C4 N3 -0.4(4) . . . . ?
N4 C3 C4 N2 179.0(3) . . . . ?
N2 N1 C1 O1 -178.1(2) . . . . ?
N2 N1 C1 C2 1.8(4) . . . . ?
N00I N00J C00R C00V -24.6(4) . . . . ?
N00I N00J C00R C00W 160.1(3) . . . . ?
N00J C00R C00V N00K -0.5(4) . . . . ?
N00J C00R C00V C00S -177.4(3) . . . . ?
N00J C00R C00W N00D 174.6(2) . . . . ?
N00J C00R C00W N00H -8.1(4) . . . . ?
N9 N8 N7 C2 -178.3(9) . . . . ?
N00M N00C N00K C00V -175.1(11) . . . . ?
N00N N00I N00J C00R -174.1(16) . . . . ?
C3 C2 C1 O1 177.3(2) . . . . ?
C3 C2 C1 N1 -2.6(4) . . . . ?
N6 N5 N4 C3 171.3(16) . . . . ?
C2 C3 C4 N3 179.6(2) . . . . ?
C2 C3 C4 N2 -1.0(4) . . . . ?
C00S N009 N00D C00W -1.3(4) . . . . ?
C4 C3 C2 N7 -177.7(2) . . . . ?
C4 C3 C2 C1 2.2(4) . . . . ?
C1 N1 N2 C4 -0.7(4) . . . . ?
C00V C00R C00W N00D -1.2(4) . . . . ?
C00V C00R C00W N00H 176.0(2) . . . . ?
C00W C00R C00V N00K 174.8(2) . . . . ?
C00W C00R C00V C00S -2.1(4) . . . . ?
